data_4030391
loop_
_publ_author_name
'Dengiz, Cagatay'
'Breiten, Benjamin'
'Gisselbrecht, Jean-Paul'
'Boudon, Corinne'
'Trapp, Nils'
'Schweizer, W. Bernd'
'Diederich, Fran\,cois'

_publ_section_title
;
 Synthesis and optoelectronic properties of janus-dendrimer-type
 multivalent donor-acceptor systems.
;
_journal_issue 2
_journal_name_full 'The Journal of organic chemistry'
_journal_page_first 882
_journal_page_last 896
_journal_paper_doi 10.1021/jo502367h
_journal_volume 80
_journal_year 2015
_chemical_formula_moiety 'C35 H30 Fe2 Si, C H Cl3'
_chemical_formula_sum 'C36 H31 Cl3 Fe2 Si'
_chemical_formula_weight 709.75
_chemical_name_systematic
;
 ?
;
_space_group_crystal_system triclinic
_space_group_IT_number 2
_space_group_name_Hall '-P 1'
_space_group_name_H-M_alt 'P -1'
_symmetry_space_group_name_Hall '-P 1'
_symmetry_space_group_name_H-M 'P -1'
_atom_sites_solution_hydrogens geom
_atom_sites_solution_primary direct
_audit_creation_date 2014-07-17
_audit_creation_method
;
Olex2 1.2
(compiled 2014.06.27 svn.r2953 for OlexSys, GUI svn.r4855)
;
_cell_angle_alpha 75.763(5)
_cell_angle_beta 80.428(5)
_cell_angle_gamma 80.484(5)
_cell_formula_units_Z 2
_cell_length_a 7.8579(12)
_cell_length_b 10.9549(15)
_cell_length_c 19.720(3)
_cell_measurement_reflns_used 3200
_cell_measurement_temperature 100.0(2)
_cell_measurement_theta_max 25.30
_cell_measurement_theta_min 2.99
_cell_volume 1608.7(4)
_computing_cell_refinement 'Bruker SAINT'
_computing_data_collection 'Bruker APEX2'
_computing_data_reduction 'Bruker SAINT'
_computing_molecular_graphics 'Olex2 (Dolomanov et al., 2009)'
_computing_publication_material 'Olex2 (Dolomanov et al., 2009)'
_computing_structure_refinement 'XL (Sheldrick, 2008)'
_computing_structure_solution 'XT (Sheldrick, 2008)'
_diffrn_ambient_temperature 100.0(2)
_diffrn_detector 'Bruker APEX2 area detector'
_diffrn_detector_area_resol_mean 8.33
_diffrn_detector_type 'CCD area detector'
_diffrn_measured_fraction_theta_full 0.951
_diffrn_measured_fraction_theta_max 0.930
_diffrn_measurement_device 'kappa-stage diffractometer'
_diffrn_measurement_device_type 'Bruker/Nonius Kappa Apex2'
_diffrn_measurement_method '\w and \f scans'
_diffrn_radiation_monochromator graphite
_diffrn_radiation_probe x-ray
_diffrn_radiation_type MoK\a
_diffrn_radiation_wavelength 0.71073
_diffrn_reflns_av_R_equivalents 0.0680
_diffrn_reflns_av_unetI/netI 0.1052
_diffrn_reflns_Laue_measured_fraction_full 0.951
_diffrn_reflns_Laue_measured_fraction_max 0.930
_diffrn_reflns_limit_h_max 10
_diffrn_reflns_limit_h_min -10
_diffrn_reflns_limit_k_max 13
_diffrn_reflns_limit_k_min -14
_diffrn_reflns_limit_l_max 25
_diffrn_reflns_limit_l_min -25
_diffrn_reflns_number 21025
_diffrn_reflns_point_group_measured_fraction_full 0.951
_diffrn_reflns_point_group_measured_fraction_max 0.930
_diffrn_reflns_theta_full 25.242
_diffrn_reflns_theta_max 27.428
_diffrn_reflns_theta_min 1.934
_diffrn_source 'sealed tube'
_diffrn_standards_number 0
_exptl_absorpt_coefficient_mu 1.213
_exptl_absorpt_correction_T_max 1.0000
_exptl_absorpt_correction_T_min 0.7626
_exptl_absorpt_correction_type multi-scan
_exptl_absorpt_process_details
;
SADABS-2008/1 (Bruker,2008) was used for absorption correction.
wR2(int) was 0.0858 before and 0.0638 after correction.
The Ratio of minimum to maximum transmission is 0.7626.
The \l/2 correction factor is 0.0015.
;
_exptl_crystal_colour 'clear orange'
_exptl_crystal_colour_lustre clear
_exptl_crystal_colour_primary orange
_exptl_crystal_density_diffrn 1.465
_exptl_crystal_description plate
_exptl_crystal_F_000 728
_exptl_crystal_size_max 0.26
_exptl_crystal_size_mid 0.1
_exptl_crystal_size_min 0.008
_refine_diff_density_max 3.094
_refine_diff_density_min -1.072
_refine_diff_density_rms 0.164
_refine_ls_extinction_method none
_refine_ls_goodness_of_fit_ref 1.043
_refine_ls_hydrogen_treatment constr
_refine_ls_matrix_type full
_refine_ls_number_parameters 407
_refine_ls_number_reflns 6815
_refine_ls_number_restraints 329
_refine_ls_restrained_S_all 1.042
_refine_ls_R_factor_all 0.1343
_refine_ls_R_factor_gt 0.0823
_refine_ls_shift/su_max 0.001
_refine_ls_shift/su_mean 0.000
_refine_ls_structure_factor_coef Fsqd
_refine_ls_weighting_details 'w=1/[\s^2^(Fo^2^)+(0.1390P)^2^+3.4460P] where P=(Fo^2^+2Fc^2^)/3'
_refine_ls_weighting_scheme calc
_refine_ls_wR_factor_gt 0.2143
_refine_ls_wR_factor_ref 0.2491
_reflns_Friedel_coverage 0.000
_reflns_number_gt 4290
_reflns_number_total 6815
_reflns_threshold_expression 'I > 2\s(I)'
_cod_data_source_file jo502367h_si_004.cif
_cod_data_source_block d042410_0m
_cod_depositor_comments 'Adding full bibliography for 4030390--4030392.cif.'
_cod_database_code 4030391
_shelxl_version_number 2014-3
_shelx_space_group_comment
;
The symmetry employed for this shelxl refinement is uniquely defined
by the following loop, which should always be used as a source of
symmetry information in preference to the above space-group names.
They are only intended as comments.
;
_shelx_estimated_absorpt_t_max 0.990
_shelx_estimated_absorpt_t_min 0.743
_olex2_refinement_description
;
1. Fixed Uiso
 At 1.2 times of:
  All C(H) groups
 At 1.5 times of:
  All C(H,H,H) groups
2. Restrained distances
 Cl00-C017 \\sim Cl04-C017 \\sim Cl01-C017
 with sigma of 0.02
 Cl04-C5 \\sim Cl04-C017 \\sim Cl01-C017 \\sim Cl4-C5 \\sim Cl2-C5 \\sim
Cl00-C017
 with sigma of 0.02
3. Rigid bond restraints
 All non-hydrogen atoms
 with sigma for 1-2 distances of 0.01 and sigma for 1-3 distances of 0.01
4. Uiso/Uaniso restraints and constraints
Uanis(Cl4) \\sim Ueq, Uanis(Cl01) \\sim Ueq, Uanis(Cl2) \\sim Ueq, Uanis(Cl00)
\\sim Ueq, Uanis(Cl04) \\sim Ueq, Uanis(C5) \\sim Ueq, Uanis(C017) \\sim Ueq:
with sigma of 0.01 and sigma for terminal atoms of 0.02
Uanis(C006) \\sim Ueq, Uanis(C00A) \\sim Ueq, Uanis(C00D) \\sim Ueq,
Uanis(C008) \\sim Ueq, Uanis(C007) \\sim Ueq, Uanis(C00I) \\sim Ueq,
Uanis(C00J) \\sim Ueq, Uanis(C009) \\sim Ueq, Uanis(C00B) \\sim Ueq,
Uanis(C00C) \\sim Ueq, Uanis(C00K) \\sim Ueq, Uanis(C011) \\sim Ueq: with sigma
of 0.005 and sigma for terminal atoms of 0.01
Uanis(C00L) \\sim Ueq, Uanis(C00V) \\sim Ueq, Uanis(C00P) \\sim Ueq,
Uanis(C00U) \\sim Ueq, Uanis(C00E) \\sim Ueq: with sigma of 0.005 and sigma for
terminal atoms of 0.01
5. Others
 Sof(Cl2)=Sof(Cl4)=Sof(C5)=Sof(H5)=1-FVAR(1)
 Sof(Cl00)=Sof(Cl01)=Sof(C017)=Sof(H017)=FVAR(1)
6.a Free rotating group:
 Cl2(Cl4,C5)
6.b Ternary CH refined with riding coordinates:
 C017(H017), C5(H5)
6.c Aromatic/amide H refined with riding coordinates:
 C008(H008), C009(H009), C00C(H00C), C00G(H00G), C00H(H00H), C00L(H00L),
 C00M(H00M), C00N(H00N), C00O(H00O), C00P(H00P), C00Q(H00Q), C00R(H00R),
 C00S(H00S), C00T(H00T), C00U(H00U), C00V(H00V), C00W(H00W), C00X(H00X),
 C00Y(H00Y), C00Z(H00Z), C012(H012)
6.d Idealised Me refined as rotating group:
 C014(H01A,H01B,H01C), C015(H01D,H01E,H01F), C016(H01G,H01H,H01I)
;
_olex2_submission_original_sample_id d042410
_olex2_submission_special_instructions 'No special instructions were received'

loop_
_space_group_symop_operation_xyz
'x, y, z'
'-x, -y, -z'

loop_
_atom_site_label
_atom_site_type_symbol
_atom_site_fract_x
_atom_site_fract_y
_atom_site_fract_z
_atom_site_U_iso_or_equiv
_atom_site_adp_type
_atom_site_occupancy
_atom_site_site_symmetry_order
_atom_site_calc_flag
_atom_site_refinement_flags_posn
_atom_site_refinement_flags_adp
_atom_site_refinement_flags_occupancy
_atom_site_disorder_assembly
_atom_site_disorder_group
Fe01 Fe 0.23831(10) 1.27996(8) 0.46997(4) 0.0138(2) Uani 1 1 d . U . . .
Fe02 Fe 0.74504(11) 0.20200(8) 0.73581(4) 0.0156(3) Uani 1 1 d . U . . .
Si03 Si -0.5376(3) 0.7451(2) 0.89192(11) 0.0312(5) Uani 1 1 d . U . . .
Cl04 Cl 0.2504(3) 0.2795(2) 0.86990(12) 0.0529(6) Uani 1 1 d . U . . .
Cl00 Cl -0.0639(14) 0.4205(10) 0.9313(5) 0.081(3) Uani 0.455(15) 1 d . U P A 1
C006 C 0.1967(8) 0.8461(6) 0.6751(3) 0.0169(12) Uani 1 1 d . U . . .
C007 C 0.2440(7) 0.6173(6) 0.7090(3) 0.0145(12) Uani 1 1 d . U . . .
C008 C 0.2962(7) 0.7314(5) 0.6695(3) 0.0137(12) Uani 1 1 d . U . . .
H008 H 0.4017 0.7308 0.6380 0.016 Uiso 1 1 calc R . . . .
C009 C 0.0403(7) 0.8456(6) 0.7217(3) 0.0157(12) Uani 1 1 d . U . . .
H009 H -0.0295 0.9236 0.7259 0.019 Uiso 1 1 calc R . . . .
C00A C 0.2848(8) 1.0653(6) 0.6020(3) 0.0172(12) Uani 1 1 d . U . . .
C00B C -0.0126(8) 0.7316(6) 0.7617(3) 0.0162(12) Uani 1 1 d . U . . .
C00C C 0.0871(7) 0.6174(6) 0.7560(3) 0.0164(12) Uani 1 1 d . U . . .
H00C H 0.0507 0.5397 0.7834 0.020 Uiso 1 1 calc R . . . .
C00D C 0.2486(8) 0.9636(6) 0.6345(3) 0.0182(12) Uani 1 1 d . U . . .
C00E C 0.5446(8) 0.2919(6) 0.6799(3) 0.0184(12) Uani 1 1 d . U . . .
C00F C 0.3200(8) 1.1904(6) 0.5645(3) 0.0170(12) Uani 1 1 d . U . . .
C00G C 0.4658(8) 1.2226(6) 0.5130(3) 0.0169(12) Uani 1 1 d . U . . .
H00G H 0.5606 1.1648 0.4982 0.020 Uiso 1 1 calc R . . . .
C00H C 0.0660(8) 1.3687(7) 0.4004(3) 0.0238(14) Uani 1 1 d . U . . .
H00H H 0.0109 1.4539 0.3945 0.029 Uiso 1 1 calc R . . . .
C00I C 0.4366(8) 0.4058(6) 0.6907(3) 0.0169(12) Uani 1 1 d . U . . .
C00J C 0.3458(8) 0.4987(6) 0.7005(3) 0.0168(12) Uani 1 1 d . U . . .
C00K C -0.1793(8) 0.7332(6) 0.8080(3) 0.0202(13) Uani 1 1 d . U . . .
C00L C 0.7040(8) 0.2829(6) 0.6337(3) 0.0181(12) Uani 1 1 d . U . . .
H00L H 0.7569 0.3521 0.6034 0.022 Uiso 1 1 calc R . . . .
C00M C 0.1211(9) 1.1530(7) 0.4395(4) 0.0253(14) Uani 1 1 d . U . . .
H00M H 0.1101 1.0680 0.4643 0.030 Uiso 1 1 calc R . . . .
C00N C 0.2074(8) 1.3052(6) 0.5704(3) 0.0181(12) Uani 1 1 d . U . . .
H00N H 0.1007 1.3119 0.6008 0.022 Uiso 1 1 calc R . . . .
C00O C 0.9845(8) 0.1636(7) 0.7705(3) 0.0233(14) Uani 1 1 d . U . . .
H00O H 1.0901 0.1267 0.7481 0.028 Uiso 1 1 calc R . . . .
C00P C 0.6518(8) 0.0797(6) 0.6919(3) 0.0225(13) Uani 1 1 d . U . . .
H00P H 0.6632 -0.0102 0.7069 0.027 Uiso 1 1 calc R . . . .
C00Q C 0.2620(8) 1.1930(7) 0.3874(3) 0.0236(14) Uani 1 1 d . U . . .
H00Q H 0.3609 1.1397 0.3715 0.028 Uiso 1 1 calc R . . . .
C00R C 0.8612(9) 0.0965(7) 0.8205(3) 0.0252(14) Uani 1 1 d . U . . .
H00R H 0.8673 0.0069 0.8364 0.030 Uiso 1 1 calc R . . . .
C00S C 0.4431(8) 1.3569(6) 0.4876(3) 0.0204(13) Uani 1 1 d . U . . .
H00S H 0.5207 1.4050 0.4532 0.024 Uiso 1 1 calc R . . . .
C00T C 0.7633(10) 0.3114(7) 0.8039(4) 0.0306(16) Uani 1 1 d . U . . .
H00T H 0.6931 0.3896 0.8073 0.037 Uiso 1 1 calc R . . . .
C00U C 0.5135(8) 0.1656(6) 0.7165(3) 0.0202(13) Uani 1 1 d . U . . .
H00U H 0.4175 0.1433 0.7512 0.024 Uiso 1 1 calc R . . . .
C00V C 0.7706(8) 0.1504(6) 0.6410(3) 0.0222(13) Uani 1 1 d . U . . .
H00V H 0.8749 0.1163 0.6163 0.027 Uiso 1 1 calc R . . . .
C00W C 0.2827(8) 1.4061(6) 0.5232(3) 0.0195(13) Uani 1 1 d . U . . .
H00W H 0.2348 1.4931 0.5161 0.023 Uiso 1 1 calc R . . . .
C00X C 0.0004(8) 1.2611(7) 0.4481(3) 0.0239(14) Uani 1 1 d . U . . .
H00X H -0.1049 1.2619 0.4797 0.029 Uiso 1 1 calc R . . . .
C00Y C 0.2275(8) 1.3272(7) 0.3635(3) 0.0236(14) Uani 1 1 d . U . . .
H00Y H 0.2998 1.3796 0.3289 0.028 Uiso 1 1 calc R . . . .
C00Z C 0.9232(10) 0.2953(7) 0.7600(4) 0.0303(15) Uani 1 1 d . U . . .
H00Z H 0.9801 0.3616 0.7287 0.036 Uiso 1 1 calc R . . . .
Cl01 Cl 0.0737(10) 0.2016(17) 1.0137(4) 0.114(6) Uani 0.455(15) 1 d . U P A 1
C011 C -0.3164(10) 0.7400(7) 0.8421(4) 0.0287(15) Uani 1 1 d . U . . .
C012 C 0.7274(9) 0.1876(8) 0.8420(4) 0.0311(16) Uani 1 1 d . U . . .
H012 H 0.6294 0.1694 0.8763 0.037 Uiso 1 1 calc R . . . .
C014 C -0.6746(10) 0.8817(10) 0.8452(4) 0.050(2) Uani 1 1 d . U . . .
H01A H -0.6400 0.9605 0.8505 0.075 Uiso 1 1 calc GR . . . .
H01B H -0.7968 0.8771 0.8652 0.075 Uiso 1 1 calc GR . . . .
H01C H -0.6603 0.8806 0.7951 0.075 Uiso 1 1 calc GR . . . .
C015 C -0.5285(11) 0.7613(10) 0.9810(4) 0.050(2) Uani 1 1 d . U . . .
H01D H -0.4501 0.6901 1.0045 0.075 Uiso 1 1 calc GR . . . .
H01E H -0.6454 0.7611 1.0078 0.075 Uiso 1 1 calc GR . . . .
H01F H -0.4853 0.8413 0.9787 0.075 Uiso 1 1 calc GR . . . .
C016 C -0.6142(12) 0.5937(10) 0.8918(5) 0.061(3) Uani 1 1 d . U . . .
H01G H -0.6066 0.5850 0.8431 0.092 Uiso 1 1 calc GR . . . .
H01H H -0.7352 0.5938 0.9142 0.092 Uiso 1 1 calc GR . . . .
H01I H -0.5410 0.5224 0.9180 0.092 Uiso 1 1 calc GR . . . .
C017 C 0.057(2) 0.2725(18) 0.9264(7) 0.062(5) Uani 0.455(15) 1 d . U P A 1
H017 H -0.0165 0.2234 0.9090 0.074 Uiso 0.455(15) 1 calc R . P A 1
Cl2 Cl 0.0016(15) 0.3659(12) 0.9665(8) 0.136(5) Uani 0.545(15) 1 d . U P A 2
Cl4 Cl 0.1224(13) 0.0927(11) 0.9922(5) 0.124(4) Uani 0.545(15) 1 d G U P A 2
C5 C 0.0702(18) 0.2329(8) 0.9276(4) 0.060(5) Uani 0.545(15) 1 d G U P A 2
H5 H -0.0217 0.2211 0.9011 0.072 Uiso 0.545(15) 1 calc R . P A 2

loop_
_atom_site_aniso_label
_atom_site_aniso_U_11
_atom_site_aniso_U_22
_atom_site_aniso_U_33
_atom_site_aniso_U_23
_atom_site_aniso_U_13
_atom_site_aniso_U_12
Fe01 0.0075(4) 0.0146(5) 0.0196(5) -0.0069(3) -0.0028(3) 0.0032(3)
Fe02 0.0095(4) 0.0160(5) 0.0213(5) -0.0087(4) -0.0050(3) 0.0078(3)
Si03 0.0135(9) 0.0459(13) 0.0323(11) -0.0114(9) 0.0027(8) -0.0005(9)
Cl04 0.0368(12) 0.0730(16) 0.0498(13) -0.0131(11) -0.0080(9) -0.0087(11)
Cl00 0.068(5) 0.103(5) 0.084(5) -0.051(4) 0.028(4) -0.040(4)
C006 0.010(2) 0.018(3) 0.021(3) -0.007(2) -0.002(2) 0.006(2)
C007 0.007(2) 0.018(3) 0.020(3) -0.008(2) -0.002(2) 0.003(2)
C008 0.009(2) 0.015(2) 0.018(3) -0.006(2) -0.003(2) 0.004(2)
C009 0.010(2) 0.015(3) 0.020(3) -0.005(2) -0.002(2) 0.007(2)
C00A 0.014(3) 0.015(2) 0.022(3) -0.006(2) -0.004(2) 0.008(2)
C00B 0.010(2) 0.020(3) 0.019(3) -0.007(2) -0.002(2) 0.004(2)
C00C 0.011(2) 0.018(3) 0.021(3) -0.004(2) -0.004(2) -0.001(2)
C00D 0.013(3) 0.018(3) 0.022(3) -0.006(2) -0.001(2) 0.002(2)
C00E 0.014(2) 0.021(3) 0.021(3) -0.007(2) -0.008(2) 0.008(2)
C00F 0.010(3) 0.020(3) 0.020(3) -0.002(2) -0.004(2) -0.001(2)
C00G 0.010(3) 0.014(3) 0.027(3) -0.006(2) -0.006(2) 0.001(2)
C00H 0.012(3) 0.032(4) 0.025(3) -0.006(3) -0.007(2) 0.008(3)
C00I 0.011(2) 0.017(3) 0.021(3) -0.004(2) -0.005(2) 0.005(2)
C00J 0.014(3) 0.017(3) 0.018(3) -0.003(2) -0.001(2) 0.002(2)
C00K 0.017(3) 0.017(3) 0.027(3) -0.009(2) -0.008(2) 0.006(2)
C00L 0.013(3) 0.023(3) 0.016(2) -0.004(2) -0.001(2) 0.002(2)
C00M 0.019(3) 0.025(3) 0.037(4) -0.017(3) -0.005(3) -0.003(3)
C00N 0.018(3) 0.017(3) 0.021(3) -0.009(2) -0.001(2) -0.002(2)
C00O 0.012(3) 0.031(4) 0.029(3) -0.012(3) -0.009(2) 0.006(3)
C00P 0.020(3) 0.016(3) 0.035(3) -0.011(2) -0.014(2) 0.006(2)
C00Q 0.013(3) 0.033(4) 0.031(3) -0.020(3) -0.007(2) 0.003(3)
C00R 0.027(4) 0.023(3) 0.023(3) -0.001(3) -0.008(3) 0.003(3)
C00S 0.020(3) 0.020(3) 0.023(3) -0.003(2) -0.007(2) -0.007(3)
C00T 0.031(4) 0.028(4) 0.038(4) -0.020(3) -0.018(3) 0.013(3)
C00U 0.016(3) 0.016(3) 0.029(3) -0.007(2) -0.004(2) -0.001(2)
C00V 0.017(3) 0.026(3) 0.025(3) -0.016(2) -0.006(2) 0.009(2)
C00W 0.024(3) 0.016(3) 0.020(3) -0.008(2) -0.006(2) 0.000(3)
C00X 0.009(3) 0.038(4) 0.026(3) -0.012(3) -0.006(2) 0.007(3)
C00Y 0.014(3) 0.038(4) 0.022(3) -0.012(3) -0.006(2) -0.001(3)
C00Z 0.032(4) 0.029(4) 0.037(4) -0.013(3) -0.016(3) -0.004(3)
Cl01 0.049(4) 0.216(14) 0.054(4) 0.036(6) -0.014(3) -0.045(6)
C011 0.028(3) 0.028(3) 0.028(3) -0.007(3) -0.001(2) -0.001(3)
C012 0.024(4) 0.051(5) 0.020(3) -0.016(3) -0.007(3) 0.005(3)
C014 0.018(4) 0.091(6) 0.035(4) -0.012(4) -0.002(3) 0.004(4)
C015 0.031(4) 0.080(7) 0.036(4) -0.011(4) 0.008(3) -0.016(4)
C016 0.039(5) 0.081(6) 0.069(6) -0.025(5) 0.007(5) -0.025(5)
C017 0.056(9) 0.090(9) 0.047(7) -0.024(7) -0.004(6) -0.018(7)
Cl2 0.087(6) 0.170(9) 0.181(11) -0.118(8) 0.030(7) -0.029(6)
Cl4 0.118(6) 0.140(8) 0.106(6) 0.023(5) -0.035(5) -0.054(6)
C5 0.049(8) 0.077(8) 0.060(8) -0.022(6) 0.000(6) -0.022(7)

loop_
_atom_type_symbol
_atom_type_description
_atom_type_scat_dispersion_real
_atom_type_scat_dispersion_imag
_atom_type_scat_source
C C 0.0033 0.0016 'International Tables Vol C Tables 4.2.6.8 and 6.1.1.4'
H H 0.0000 0.0000 'International Tables Vol C Tables 4.2.6.8 and 6.1.1.4'
Cl Cl 0.1484 0.1585 'International Tables Vol C Tables 4.2.6.8 and 6.1.1.4'
Fe Fe 0.3463 0.8444 'International Tables Vol C Tables 4.2.6.8 and 6.1.1.4'
Si Si 0.0817 0.0704 'International Tables Vol C Tables 4.2.6.8 and 6.1.1.4'

loop_
_geom_angle_atom_site_label_1
_geom_angle_atom_site_label_2
_geom_angle_atom_site_label_3
_geom_angle
C00F Fe01 C00G 41.0(2)
C00F Fe01 C00H 157.5(3)
C00F Fe01 C00M 106.6(3)
C00F Fe01 C00Q 123.1(3)
C00F Fe01 C00S 68.6(2)
C00F Fe01 C00X 121.0(3)
C00F Fe01 C00Y 159.9(3)
C00G Fe01 C00H 160.8(3)
C00G Fe01 C00Q 106.0(3)
C00G Fe01 C00S 40.7(2)
C00G Fe01 C00Y 123.3(3)
C00H Fe01 C00Q 68.2(3)
C00H Fe01 C00S 125.1(3)
C00H Fe01 C00Y 40.6(2)
C00M Fe01 C00G 120.3(3)
C00M Fe01 C00H 68.2(3)
C00M Fe01 C00Q 40.8(3)
C00M Fe01 C00S 156.0(3)
C00M Fe01 C00X 40.6(3)
C00M Fe01 C00Y 68.5(3)
C00N Fe01 C00F 41.2(2)
C00N Fe01 C00G 69.1(3)
C00N Fe01 C00H 122.4(3)
C00N Fe01 C00M 124.2(3)
C00N Fe01 C00Q 160.6(3)
C00N Fe01 C00S 68.6(3)
C00N Fe01 C00X 107.7(3)
C00N Fe01 C00Y 157.6(3)
C00Q Fe01 C00S 120.7(3)
C00W Fe01 C00F 68.5(3)
C00W Fe01 C00G 68.8(3)
C00W Fe01 C00H 109.0(3)
C00W Fe01 C00M 161.2(3)
C00W Fe01 C00N 40.3(2)
C00W Fe01 C00Q 157.1(3)
C00W Fe01 C00S 41.0(3)
C00W Fe01 C00X 125.0(3)
C00W Fe01 C00Y 122.3(3)
C00X Fe01 C00G 156.1(3)
C00X Fe01 C00H 40.8(3)
C00X Fe01 C00Q 68.7(3)
C00X Fe01 C00S 162.1(3)
C00X Fe01 C00Y 68.8(3)
C00Y Fe01 C00Q 40.6(3)
C00Y Fe01 C00S 107.5(3)
C00E Fe02 C00O 160.5(3)
C00E Fe02 C00V 68.8(2)
C00L Fe02 C00E 40.8(2)
C00L Fe02 C00O 124.3(3)
C00L Fe02 C00V 41.1(3)
C00O Fe02 C00V 108.2(3)
C00P Fe02 C00E 68.5(2)
C00P Fe02 C00L 68.7(3)
C00P Fe02 C00O 122.6(3)
C00P Fe02 C00V 40.6(3)
C00R Fe02 C00E 157.2(3)
C00R Fe02 C00L 160.8(3)
C00R Fe02 C00O 40.5(3)
C00R Fe02 C00P 107.6(3)
C00R Fe02 C00T 69.0(3)
C00R Fe02 C00V 123.9(3)
C00R Fe02 C00Z 68.6(3)
C00R Fe02 C012 40.5(3)
C00T Fe02 C00E 106.5(3)
C00T Fe02 C00L 121.0(3)
C00T Fe02 C00O 68.3(3)
C00T Fe02 C00P 160.2(3)
C00T Fe02 C00V 157.4(3)
C00T Fe02 C012 40.9(3)
C00U Fe02 C00E 41.1(3)
C00U Fe02 C00L 69.0(3)
C00U Fe02 C00O 157.5(3)
C00U Fe02 C00P 40.6(3)
C00U Fe02 C00R 121.3(3)
C00U Fe02 C00T 123.2(3)
C00U Fe02 C00V 68.8(3)
C00U Fe02 C00Z 160.0(3)
C00U Fe02 C012 107.3(3)
C00Z Fe02 C00E 123.5(3)
C00Z Fe02 C00L 107.4(3)
C00Z Fe02 C00O 40.6(3)
C00Z Fe02 C00P 158.1(3)
C00Z Fe02 C00T 40.5(3)
C00Z Fe02 C00V 122.3(3)
C00Z Fe02 C012 67.9(3)
C012 Fe02 C00E 121.7(3)
C012 Fe02 C00L 157.2(3)
C012 Fe02 C00O 67.6(3)
C012 Fe02 C00P 124.1(3)
C012 Fe02 C00V 160.4(3)
C011 Si03 C016 105.6(4)
C014 Si03 C011 108.0(3)
C014 Si03 C016 111.0(5)
C015 Si03 C011 109.6(4)
C015 Si03 C014 110.3(4)
C015 Si03 C016 112.1(5)
C008 C006 C009 119.0(6)
C008 C006 C00D 121.4(5)
C009 C006 C00D 119.6(5)
C008 C007 C00C 119.8(5)
C008 C007 C00J 120.2(5)
C00C C007 C00J 120.0(6)
C006 C008 C007 121.0(5)
C00B C009 C006 120.4(5)
C00D C00A C00F 177.1(6)
C009 C00B C00K 119.4(5)
C00C C00B C009 120.5(5)
C00C C00B C00K 120.1(6)
C00B C00C C007 119.4(6)
C00A C00D C006 176.7(7)
C00I C00E Fe02 125.1(4)
C00I C00E C00U 125.3(6)
C00L C00E Fe02 69.6(3)
C00L C00E C00I 126.7(6)
C00L C00E C00U 107.9(5)
C00U C00E Fe02 69.1(3)
C00A C00F Fe01 123.9(4)
C00G C00F Fe01 69.8(3)
C00G C00F C00A 127.0(6)
C00G C00F C00N 108.0(5)
C00N C00F Fe01 69.4(3)
C00N C00F C00A 124.9(5)
C00F C00G Fe01 69.2(3)
C00S C00G Fe01 69.8(3)
C00S C00G C00F 107.6(5)
C00X C00H Fe01 69.4(4)
C00Y C00H Fe01 69.8(4)
C00Y C00H C00X 108.6(6)
C00J C00I C00E 178.9(7)
C00I C00J C007 175.9(7)
C011 C00K C00B 176.2(7)
C00E C00L Fe02 69.7(3)
C00E C00L C00V 107.9(6)
C00V C00L Fe02 69.7(3)
C00Q C00M Fe01 69.9(4)
C00X C00M Fe01 69.7(4)
C00X C00M C00Q 108.6(6)
C00F C00N Fe01 69.4(3)
C00W C00N Fe01 69.7(3)
C00W C00N C00F 107.8(5)
C00R C00O Fe02 69.3(4)
C00R C00O C00Z 108.3(6)
C00Z C00O Fe02 69.3(4)
C00U C00P Fe02 69.4(4)
C00U C00P C00V 108.8(6)
C00V C00P Fe02 70.0(4)
C00M C00Q Fe01 69.2(4)
C00Y C00Q Fe01 69.7(4)
C00Y C00Q C00M 107.6(6)
C00O C00R Fe02 70.2(4)
C012 C00R Fe02 69.9(4)
C012 C00R C00O 107.3(6)
C00G C00S Fe01 69.4(3)
C00G C00S C00W 107.6(5)
C00W C00S Fe01 68.9(3)
C00Z C00T Fe02 69.7(4)
C00Z C00T C012 106.9(6)
C012 C00T Fe02 69.6(4)
C00E C00U Fe02 69.8(3)
C00P C00U Fe02 70.0(4)
C00P C00U C00E 107.8(6)
C00L C00V Fe02 69.2(3)
C00P C00V Fe02 69.4(4)
C00P C00V C00L 107.5(5)
C00N C00W Fe01 70.0(3)
C00N C00W C00S 108.9(6)
C00S C00W Fe01 70.2(3)
C00H C00X Fe01 69.8(4)
C00M C00X Fe01 69.7(4)
C00M C00X C00H 107.3(6)
C00H C00Y Fe01 69.6(4)
C00H C00Y C00Q 107.8(6)
C00Q C00Y Fe01 69.7(4)
C00O C00Z Fe02 70.1(4)
C00T C00Z Fe02 69.7(4)
C00T C00Z C00O 108.5(7)
C00K C011 Si03 176.1(7)
C00R C012 Fe02 69.7(4)
C00R C012 C00T 109.0(6)
C00T C012 Fe02 69.5(4)
Cl04 C017 Cl00 114.9(11)
Cl01 C017 Cl04 116.3(10)
Cl01 C017 Cl00 102.6(9)
Cl04 C5 Cl2 101.8(7)
Cl04 C5 Cl4 112.4(7)
Cl4 C5 Cl2 111.2

loop_
_geom_bond_atom_site_label_1
_geom_bond_atom_site_label_2
_geom_bond_distance
Fe01 C00F 2.035(6)
Fe01 C00G 2.044(6)
Fe01 C00H 2.046(6)
Fe01 C00M 2.040(7)
Fe01 C00N 2.035(6)
Fe01 C00Q 2.049(6)
Fe01 C00S 2.049(6)
Fe01 C00W 2.032(6)
Fe01 C00X 2.041(6)
Fe01 C00Y 2.049(6)
Fe02 C00E 2.048(6)
Fe02 C00L 2.047(6)
Fe02 C00O 2.053(6)
Fe02 C00P 2.046(6)
Fe02 C00R 2.041(6)
Fe02 C00T 2.042(7)
Fe02 C00U 2.039(6)
Fe02 C00V 2.053(6)
Fe02 C00Z 2.042(7)
Fe02 C012 2.044(6)
Si03 C011 1.849(7)
Si03 C014 1.834(9)
Si03 C015 1.823(9)
Si03 C016 1.856(10)
Cl04 C017 1.727(13)
Cl04 C5 1.725(12)
Cl00 C017 1.756(13)
C006 C008 1.385(8)
C006 C009 1.406(8)
C006 C00D 1.423(9)
C007 C008 1.386(8)
C007 C00C 1.414(8)
C007 C00J 1.440(8)
C009 C00B 1.390(8)
C00A C00D 1.194(8)
C00A C00F 1.435(9)
C00B C00C 1.381(9)
C00B C00K 1.467(9)
C00E C00I 1.429(9)
C00E C00L 1.427(8)
C00E C00U 1.434(9)
C00F C00G 1.428(8)
C00F C00N 1.431(9)
C00G C00S 1.424(9)
C00H C00X 1.426(10)
C00H C00Y 1.419(9)
C00I C00J 1.181(8)
C00K C011 1.173(9)
C00L C00V 1.440(9)
C00M C00Q 1.426(9)
C00M C00X 1.416(9)
C00N C00W 1.402(9)
C00O C00R 1.418(10)
C00O C00Z 1.419(10)
C00P C00U 1.419(9)
C00P C00V 1.423(10)
C00Q C00Y 1.423(10)
C00R C012 1.412(10)
C00S C00W 1.428(9)
C00T C00Z 1.414(10)
C00T C012 1.428(11)
Cl01 C017 1.723(12)
Cl2 C5 1.7764
Cl4 C5 1.7761

loop_
_geom_torsion_atom_site_label_1
_geom_torsion_atom_site_label_2
_geom_torsion_atom_site_label_3
_geom_torsion_atom_site_label_4
_geom_torsion
Fe01 C00F C00G C00S 59.5(4)
Fe01 C00F C00N C00W -59.4(4)
Fe01 C00G C00S C00W 58.4(4)
Fe01 C00H C00X C00M -59.8(4)
Fe01 C00H C00Y C00Q 59.5(4)
Fe01 C00M C00Q C00Y -59.3(4)
Fe01 C00M C00X C00H 59.9(4)
Fe01 C00N C00W C00S -59.6(4)
Fe01 C00Q C00Y C00H -59.4(4)
Fe01 C00S C00W C00N 59.5(4)
Fe02 C00E C00L C00V 59.4(4)
Fe02 C00E C00U C00P -59.9(4)
Fe02 C00L C00V C00P 59.1(4)
Fe02 C00O C00R C012 -60.3(4)
Fe02 C00O C00Z C00T 59.4(5)
Fe02 C00P C00U C00E 59.8(4)
Fe02 C00P C00V C00L -58.9(4)
Fe02 C00R C012 C00T -58.4(5)
Fe02 C00T C00Z C00O -59.6(5)
Fe02 C00T C012 C00R 58.5(5)
C006 C009 C00B C00C -0.3(9)
C006 C009 C00B C00K -177.7(6)
C008 C006 C009 C00B 0.4(9)
C008 C007 C00C C00B 0.2(9)
C009 C006 C008 C007 -0.3(9)
C009 C00B C00C C007 0.0(9)
C00A C00F C00G Fe01 117.9(6)
C00A C00F C00G C00S 177.4(6)
C00A C00F C00N Fe01 -117.7(6)
C00A C00F C00N C00W -177.0(6)
C00C C007 C008 C006 -0.1(9)
C00D C006 C008 C007 -179.7(5)
C00D C006 C009 C00B 179.9(6)
C00E C00L C00V Fe02 -59.4(4)
C00E C00L C00V C00P -0.3(7)
C00F C00G C00S Fe01 -59.1(4)
C00F C00G C00S C00W -0.7(7)
C00F C00N C00W Fe01 59.2(4)
C00F C00N C00W C00S -0.4(7)
C00G C00F C00N Fe01 59.4(4)
C00G C00F C00N C00W 0.0(7)
C00G C00S C00W Fe01 -58.8(4)
C00G C00S C00W C00N 0.7(7)
C00I C00E C00L Fe02 119.2(6)
C00I C00E C00L C00V 178.6(6)
C00I C00E C00U Fe02 -118.9(6)
C00I C00E C00U C00P -178.8(6)
C00J C007 C008 C006 177.7(6)
C00J C007 C00C C00B -177.6(6)
C00K C00B C00C C007 177.4(5)
C00L C00E C00U Fe02 58.9(4)
C00L C00E C00U C00P -1.0(7)
C00M C00Q C00Y Fe01 59.0(4)
C00M C00Q C00Y C00H -0.4(7)
C00N C00F C00G Fe01 -59.1(4)
C00N C00F C00G C00S 0.4(7)
C00O C00R C012 Fe02 60.5(4)
C00O C00R C012 C00T 2.1(7)
C00Q C00M C00X Fe01 -59.3(5)
C00Q C00M C00X C00H 0.6(7)
C00R C00O C00Z Fe02 -58.5(5)
C00R C00O C00Z C00T 0.9(7)
C00U C00E C00L Fe02 -58.6(4)
C00U C00E C00L C00V 0.8(7)
C00U C00P C00V Fe02 58.7(4)
C00U C00P C00V C00L -0.3(7)
C00V C00P C00U Fe02 -59.0(4)
C00V C00P C00U C00E 0.8(7)
C00X C00H C00Y Fe01 -58.7(4)
C00X C00H C00Y C00Q 0.7(7)
C00X C00M C00Q Fe01 59.2(5)
C00X C00M C00Q C00Y -0.1(7)
C00Y C00H C00X Fe01 59.0(4)
C00Y C00H C00X C00M -0.8(7)
C00Z C00O C00R Fe02 58.5(5)
C00Z C00O C00R C012 -1.9(7)
C00Z C00T C012 Fe02 -60.1(5)
C00Z C00T C012 C00R -1.5(8)
C012 C00T C00Z Fe02 60.0(5)
C012 C00T C00Z C00O 0.4(7)
C017 Cl04 C5 Cl2 -21(3)
C017 Cl04 C5 Cl4 -140(4)
C5 Cl04 C017 Cl00 -173(4)
C5 Cl04 C017 Cl01 67(3)
